data_1526421
loop_
_publ_author_name
'Rybczynski, J.'
'Ratuszna, A.'
'Waskowska, A.'
'Daniel, P.'
'Gesland, J.Y.'

_publ_section_title
;
 Investigation of the crystal structure of the hexagonal Rb Zn F3
 perovskite by powder and single crystal X-ray diffraction methods
;
_journal_name_full 'Materials Science Forum'
_journal_page_first 942
_journal_page_last 946
_journal_volume 321
_journal_year 2000
_chemical_formula_sum 'F3 Rb Zn'
_chemical_name_systematic 'Rb (Zn F3)'
_space_group_IT_number 194
_symmetry_space_group_name_Hall '-P 6c 2c'
_symmetry_space_group_name_H-M 'P 63/m m c'
_cell_angle_alpha 90
_cell_angle_beta 90
_cell_angle_gamma 120
_cell_formula_units_Z 6
_cell_length_a 5.9
_cell_length_b 5.9
_cell_length_c 14.433
_cell_volume 435.102
_citation_journal_id_ASTM MSFOEP
_cod_data_source_file Rybczynski_MSFOEP_2000_350.cif
_cod_data_source_block F3Rb1Zn1
_cod_original_cell_volume 435.1022
_cod_original_formula_sum 'F3 Rb1 Zn1'
_cod_database_code 1526421

loop_
_symmetry_equiv_pos_as_xyz
x,y,z
x-y,x,z+1/2
-y,x-y,z
-x,-y,z+1/2
-x+y,-x,z
y,-x+y,z+1/2
-y,-x,-z+1/2
x-y,-y,-z
x,x-y,-z+1/2
y,x,-z
-x+y,y,-z+1/2
-x,-x+y,-z
-x,-y,-z
-x+y,-x,-z-1/2
y,-x+y,-z
x,y,-z-1/2
x-y,x,-z
-y,x-y,-z-1/2
y,x,z-1/2
-x+y,y,z
-x,-x+y,z-1/2
-y,-x,z
x-y,-y,z-1/2
x,x-y,z

loop_
_atom_site_label
_atom_site_type_symbol
_atom_site_fract_x
_atom_site_fract_y
_atom_site_fract_z
_atom_site_occupancy
_atom_site_U_iso_or_equiv
Rb2 Rb+1 0.3333 0.6667 0.0969 1 0.0
Zn1 Zn+2 0 0 0 1 0.0
F2 F-1 0.8341 0.6682 0.0793 1 0.0
Zn2 Zn+2 0.3333 0.6667 0.847 1 0.0
Rb1 Rb+1 0 0 0.25 1 0.0
F1 F-1 0.5168 0.0336 0.25 1 0.0
